data_7022219
loop_
_publ_author_name
'Jim\'enez-Pulido, Sonia B'
'Hueso-Ure\~na, Francisco'
'Fern\'andez-Liencres, M Paz'
'Fern\'andez-G\'omez, Manuel'
'Moreno-Carretero, Miguel N'

_publ_section_title
;
 Heteropolyhedral silver compounds containing the polydentate ligand
 N,N,O-E-[6-(hydroxyimino)ethyl]-1,3,7-trimethyllumazine. Preparation,
 spectral and XRD structural study and AIM calculations.
;
_journal_issue 2
_journal_name_full 'Dalton transactions (Cambridge, England : 2003)'
_journal_page_first 530
_journal_page_last 541
_journal_paper_doi 10.1039/c2dt32044d
_journal_volume 42
_journal_year 2013
_chemical_compound_source 'synthesis as described'
_chemical_formula_moiety 'C22 H24 Ag2 Cl2 N10 O14'
_chemical_formula_sum 'C22 H24 Ag2 Cl2 N10 O14'
_chemical_formula_weight 939.16
_chemical_name_systematic
;
?
;
_space_group_IT_number 14
_symmetry_cell_setting monoclinic
_symmetry_Int_Tables_number 14
_symmetry_space_group_name_Hall '-P 2ybc'
_symmetry_space_group_name_H-M 'P 1 21/c 1'
_atom_sites_solution_hydrogens geom
_atom_sites_solution_primary direct
_atom_sites_solution_secondary difmap
_audit_conform_dict_location ftp://ftp.iucr.org/pub/cif_core.dic
_audit_conform_dict_name cif_core.dic
_audit_conform_dict_version 2.3
_audit_creation_date 2011-10-05T13:01:56-00:00
_audit_creation_method 'WinGX routine CIF_UPDATE'
_cell_angle_alpha 90
_cell_angle_beta 105.675(9)
_cell_angle_gamma 90
_cell_formula_units_Z 4
_cell_length_a 13.2412(13)
_cell_length_b 14.5295(15)
_cell_length_c 16.661(3)
_cell_measurement_reflns_used 0
_cell_measurement_temperature 77(2)
_cell_measurement_theta_max 0
_cell_measurement_theta_min 0
_cell_measurement_wavelength 0.71073
_cell_volume 3086.2(7)
_computing_cell_refinement 'Dirax/lsq (Duisenberg & Schreurs, 1989-2000)'
_computing_data_collection 'Collect (Bruker AXS BV, 1997-2004)'
_computing_data_reduction 'EvalCCD (Duisenberg & Schreurs 1990-2000)'
_computing_molecular_graphics 'Ortep-3 for Windows (Farrugia, 1997)'
_computing_publication_material 'WinGX publication routines (Farrugia, 1999)'
_computing_structure_refinement 'SHELXL-97 (Sheldrick, 1997)'
_computing_structure_solution 'SHELXS-86 (Sheldrick, 1986)'
_diffrn_ambient_temperature 293(2)
_diffrn_detector 'CCD plate'
_diffrn_detector_area_resol_mean 9
_diffrn_measured_fraction_theta_full 0.998
_diffrn_measured_fraction_theta_max 0.998
_diffrn_measurement_device '95mm CCD camera on \k-goniostat'
_diffrn_measurement_device_type KappaCCD
_diffrn_measurement_method 'CCD rotation images, thick slices'
_diffrn_orient_matrix_type X=UH
_diffrn_orient_matrix_UB_11 0.01
_diffrn_orient_matrix_UB_12 0
_diffrn_orient_matrix_UB_13 0
_diffrn_orient_matrix_UB_21 0
_diffrn_orient_matrix_UB_22 0.01
_diffrn_orient_matrix_UB_23 0
_diffrn_orient_matrix_UB_31 0
_diffrn_orient_matrix_UB_32 0
_diffrn_orient_matrix_UB_33 0.01
_diffrn_radiation_monochromator graphite
_diffrn_radiation_probe x-ray
_diffrn_radiation_type MoK\a
_diffrn_radiation_wavelength 0.71073
_diffrn_reflns_av_R_equivalents 0.1998
_diffrn_reflns_av_unetI/netI 0.1234
_diffrn_reflns_limit_h_max 17
_diffrn_reflns_limit_h_min -17
_diffrn_reflns_limit_k_max 18
_diffrn_reflns_limit_k_min -18
_diffrn_reflns_limit_l_max 21
_diffrn_reflns_limit_l_min -21
_diffrn_reflns_number 74990
_diffrn_reflns_theta_full 27.53
_diffrn_reflns_theta_max 27.53
_diffrn_reflns_theta_min 2.54
_diffrn_source 'Enraf Nonius FR590'
_exptl_absorpt_coefficient_mu 1.529
_exptl_absorpt_correction_T_max 0.657
_exptl_absorpt_correction_T_min 0.5527
_exptl_absorpt_correction_type multi-scan
_exptl_absorpt_process_details '(SADABS 2.10, 2003)'
_exptl_crystal_colour colorless
_exptl_crystal_density_diffrn 2.021
_exptl_crystal_density_method 'not measured'
_exptl_crystal_description prism
_exptl_crystal_F_000 1864
_exptl_crystal_size_max 0.44
_exptl_crystal_size_mid 0.34
_exptl_crystal_size_min 0.3
_refine_diff_density_max 5.293
_refine_diff_density_min -2.908
_refine_diff_density_rms 0.477
_refine_ls_extinction_coef 0.0000(2)
_refine_ls_extinction_expression Fc^*^=kFc[1+0.001xFc^2^\l^3^/sin(2\q)]^-1/4^
_refine_ls_extinction_method SHELXL
_refine_ls_goodness_of_fit_ref 1.106
_refine_ls_hydrogen_treatment constr
_refine_ls_matrix_type full
_refine_ls_number_parameters 457
_refine_ls_number_reflns 7099
_refine_ls_number_restraints 0
_refine_ls_restrained_S_all 1.106
_refine_ls_R_factor_all 0.2139
_refine_ls_R_factor_gt 0.1069
_refine_ls_shift/su_max 0.09
_refine_ls_shift/su_mean 0
_refine_ls_structure_factor_coef Fsqd
_refine_ls_weighting_details 'calc w=1/[\s^2^(Fo^2^)+(0.2000P)^2^+0.0000P] where P=(Fo^2^+2Fc^2^)/3'
_refine_ls_weighting_scheme calc
_refine_ls_wR_factor_gt 0.2694
_refine_ls_wR_factor_ref 0.3489
_reflns_number_gt 3313
_reflns_number_total 7099
_reflns_threshold_expression >2sigma(I)
_cod_data_source_file c2dt32044d.txt
_cod_data_source_block Ag_DLMAceMOx_perchlorato
_cod_original_sg_symbol_H-M 'P 21/c'
_cod_database_code 7022219

loop_
_symmetry_equiv_pos_as_xyz
'x, y, z'
'-x, y+1/2, -z+1/2'
'-x, -y, -z'
'x, -y-1/2, z-1/2'

loop_
_atom_site_label
_atom_site_type_symbol
_atom_site_fract_x
_atom_site_fract_y
_atom_site_fract_z
_atom_site_U_iso_or_equiv
_atom_site_adp_type
_atom_site_occupancy
_atom_site_symmetry_multiplicity
_atom_site_calc_flag
_atom_site_refinement_flags
Ag2 Ag 0.24288(7) 0.94686(7) 0.25373(6) 0.0325(4) Uani 1 1 d .
Ag1 Ag 0.19194(8) 1.15820(7) 0.28493(7) 0.0358(4) Uani 1 1 d .
Cl2 Cl 0.4872(2) 0.8668(2) 0.2901(2) 0.0313(8) Uani 1 1 d .
Cl1 Cl 0.0232(3) 0.7899(2) 0.1694(2) 0.0332(8) Uani 1 1 d .
O8P O 0.5689(7) 0.8111(6) 0.3361(6) 0.035(2) Uani 1 1 d .
O1P O 0.0903(8) 0.8368(6) 0.2400(6) 0.041(3) Uani 1 1 d .
O5P O 0.3887(7) 0.8295(5) 0.2944(6) 0.035(2) Uani 1 1 d .
O2B O 0.7000(7) 1.2155(6) 0.4648(6) 0.035(2) Uani 1 1 d .
O4A O 0.0263(7) 1.1514(6) 0.1765(6) 0.034(2) Uani 1 1 d .
O4B O 0.3465(7) 1.2152(6) 0.3944(6) 0.037(2) Uani 1 1 d .
O61B O 0.0957(7) 1.0014(7) 0.0705(6) 0.040(2) Uani 1 1 d .
O6P O 0.4906(7) 0.8756(6) 0.2068(6) 0.036(2) Uani 1 1 d .
O4P O 0.0520(8) 0.6963(6) 0.1695(7) 0.043(3) Uani 1 1 d .
O61A O 0.3911(6) 0.9879(6) 0.4427(6) 0.035(2) Uani 1 1 d .
O2A O -0.2918(7) 1.0141(7) 0.1006(6) 0.049(3) Uani 1 1 d .
O3P O -0.0824(7) 0.7953(7) 0.1719(7) 0.046(3) Uani 1 1 d .
O7P O 0.4955(8) 0.9569(6) 0.3271(6) 0.040(2) Uani 1 1 d .
N3B N 0.5240(7) 1.2130(7) 0.4299(7) 0.026(2) Uani 1 1 d .
C61A C 0.2206(9) 0.9952(8) 0.4343(8) 0.028(3) Uani 1 1 d .
N8B N 0.5305(8) 1.1069(7) 0.2089(7) 0.030(3) Uani 1 1 d .
N61A N 0.2879(8) 0.9747(7) 0.3933(7) 0.032(3) Uani 1 1 d .
N3A N -0.1312(8) 1.0827(8) 0.1385(7) 0.034(3) Uani 1 1 d .
N1A N -0.1794(8) 0.9737(8) 0.2239(7) 0.034(3) Uani 1 1 d .
N61B N 0.1924(8) 1.0156(8) 0.1287(7) 0.036(3) Uani 1 1 d .
C8AB C 0.5257(9) 1.1450(8) 0.2789(8) 0.024(3) Uani 1 1 d .
N5A N 0.0867(7) 1.0412(7) 0.3140(7) 0.027(2) Uani 1 1 d .
O2P O 0.0341(8) 0.8329(7) 0.0954(7) 0.050(3) Uani 1 1 d .
N8A N -0.0630(8) 0.9285(7) 0.3476(7) 0.030(3) Uani 1 1 d .
N1B N 0.6158(8) 1.1657(7) 0.3347(7) 0.030(3) Uani 1 1 d .
N5B N 0.3375(8) 1.1439(6) 0.2396(7) 0.028(3) Uani 1 1 d .
C1A C -0.2565(9) 0.9085(11) 0.2382(9) 0.038(3) Uani 1 1 d .
H1A1 H -0.2769 0.867 0.1917 0.056 Uiso 1 1 calc R
H1A2 H -0.3169 0.9413 0.2441 0.056 Uiso 1 1 calc R
H1A3 H -0.2263 0.8741 0.2881 0.056 Uiso 1 1 calc R
C61B C 0.2414(9) 1.0834(9) 0.1087(8) 0.025(3) Uani 1 1 d .
C71A C 0.0534(11) 0.8751(10) 0.4750(10) 0.044(4) Uani 1 1 d .
H71A H 0.0305 0.9078 0.517 0.066 Uiso 1 1 calc R
H71B H 0.1271 0.8622 0.4951 0.066 Uiso 1 1 calc R
H71C H 0.0153 0.8184 0.4624 0.066 Uiso 1 1 calc R
C2A C -0.2065(11) 1.0230(10) 0.1517(8) 0.035(3) Uani 1 1 d .
C71B C 0.4440(10) 1.0397(8) 0.0768(9) 0.031(3) Uani 1 1 d .
H71D H 0.5132 1.0454 0.0694 0.047 Uiso 1 1 calc R
H71E H 0.394 1.0671 0.0303 0.047 Uiso 1 1 calc R
H71F H 0.4275 0.9757 0.0804 0.047 Uiso 1 1 calc R
C4B C 0.4282(9) 1.1981(8) 0.3773(8) 0.026(3) Uani 1 1 d .
C6B C 0.3443(10) 1.1016(8) 0.1723(8) 0.028(3) Uani 1 1 d .
C62A C 0.2475(11) 1.0287(9) 0.5191(9) 0.037(3) Uani 1 1 d .
H62A H 0.2975 0.9879 0.5541 0.056 Uiso 1 1 calc R
H62B H 0.1855 1.0314 0.5384 0.056 Uiso 1 1 calc R
H62C H 0.2774 1.0891 0.5212 0.056 Uiso 1 1 calc R
C7A C 0.0338(9) 0.9329(8) 0.3978(9) 0.030(3) Uani 1 1 d .
C4AA C -0.0104(11) 1.0347(9) 0.2610(9) 0.035(3) Uani 1 1 d .
C4A C -0.0309(9) 1.0936(9) 0.1890(8) 0.026(3) Uani 1 1 d .
C6A C 0.1096(9) 0.9891(8) 0.3815(8) 0.025(3) Uani 1 1 d .
C8AA C -0.0810(9) 0.9775(9) 0.2781(8) 0.027(3) Uani 1 1 d .
C2B C 0.6171(10) 1.1991(8) 0.4130(8) 0.028(3) Uani 1 1 d .
C62B C 0.2045(11) 1.1415(10) 0.0350(10) 0.045(4) Uani 1 1 d .
H62D H 0.1798 1.1035 -0.0134 0.068 Uiso 1 1 calc R
H62E H 0.2612 1.1793 0.0284 0.068 Uiso 1 1 calc R
H62F H 0.1484 1.1801 0.0417 0.068 Uiso 1 1 calc R
C1B C 0.7178(10) 1.1576(9) 0.3169(9) 0.035(3) Uani 1 1 d .
H1B1 H 0.7466 1.0977 0.3333 0.052 Uiso 1 1 calc R
H1B2 H 0.7645 1.2038 0.3475 0.052 Uiso 1 1 calc R
H1B3 H 0.7091 1.166 0.2583 0.052 Uiso 1 1 calc R
C3A C -0.1617(12) 1.1422(10) 0.0661(9) 0.043(4) Uani 1 1 d .
H3A1 H -0.1808 1.2016 0.0826 0.065 Uiso 1 1 calc R
H3A2 H -0.2205 1.1157 0.0258 0.065 Uiso 1 1 calc R
H3A3 H -0.104 1.1487 0.0419 0.065 Uiso 1 1 calc R
C3B C 0.5316(11) 1.2470(10) 0.5129(9) 0.042(4) Uani 1 1 d .
H3B1 H 0.5838 1.2125 0.5527 0.063 Uiso 1 1 calc R
H3B2 H 0.465 1.2402 0.5249 0.063 Uiso 1 1 calc R
H3B3 H 0.5509 1.3109 0.5162 0.063 Uiso 1 1 calc R
C7B C 0.4401(9) 1.0860(8) 0.1530(9) 0.030(3) Uani 1 1 d .
C4AB C 0.4314(11) 1.1606(8) 0.2977(9) 0.032(3) Uani 1 1 d .

loop_
_atom_site_aniso_label
_atom_site_aniso_U_11
_atom_site_aniso_U_22
_atom_site_aniso_U_33
_atom_site_aniso_U_23
_atom_site_aniso_U_13
_atom_site_aniso_U_12
Ag2 0.0266(6) 0.0279(6) 0.0427(7) -0.0002(4) 0.0086(5) -0.0017(4)
Ag1 0.0231(6) 0.0315(6) 0.0535(8) 0.0018(5) 0.0115(5) -0.0032(4)
Cl2 0.0255(17) 0.0232(16) 0.047(2) -0.0018(14) 0.0121(15) -0.0003(13)
Cl1 0.0298(18) 0.0259(17) 0.045(2) 0.0000(14) 0.0124(15) -0.0037(14)
O8P 0.028(5) 0.028(5) 0.049(6) -0.004(4) 0.010(4) 0.005(4)
O1P 0.039(6) 0.037(6) 0.046(6) -0.009(5) 0.008(5) -0.015(4)
O5P 0.035(5) 0.017(4) 0.056(7) -0.008(4) 0.017(5) -0.008(4)
O2B 0.024(5) 0.039(5) 0.040(6) -0.013(4) 0.004(4) -0.001(4)
O4A 0.028(5) 0.038(5) 0.040(6) 0.004(4) 0.014(4) 0.007(4)
O4B 0.021(5) 0.035(5) 0.055(7) -0.001(5) 0.013(4) 0.000(4)
O61B 0.018(5) 0.053(6) 0.043(6) 0.000(5) -0.004(4) -0.005(5)
O6P 0.036(6) 0.043(6) 0.037(6) 0.004(5) 0.021(4) 0.001(5)
O4P 0.039(6) 0.034(5) 0.064(7) 0.004(5) 0.026(5) 0.003(5)
O61A 0.015(4) 0.039(5) 0.046(6) -0.014(4) -0.003(4) 0.001(4)
O2A 0.028(5) 0.061(7) 0.048(7) -0.008(5) -0.005(5) -0.004(5)
O3P 0.026(5) 0.039(6) 0.074(8) -0.016(5) 0.015(5) 0.000(4)
O7P 0.052(6) 0.029(5) 0.043(6) -0.001(4) 0.023(5) -0.006(4)
N3B 0.016(5) 0.025(5) 0.040(7) -0.006(5) 0.010(5) 0.004(4)
C61A 0.024(7) 0.027(7) 0.034(8) 0.009(6) 0.011(6) -0.004(5)
N8B 0.037(7) 0.017(5) 0.039(7) 0.002(5) 0.015(5) -0.009(5)
N61A 0.018(5) 0.029(6) 0.046(7) -0.004(5) 0.006(5) 0.002(5)
N3A 0.030(6) 0.028(6) 0.044(7) 0.005(5) 0.010(5) 0.010(5)
N1A 0.018(6) 0.038(6) 0.047(8) 0.007(5) 0.010(5) -0.001(5)
N61B 0.010(5) 0.043(7) 0.051(8) -0.011(6) -0.001(5) -0.005(5)
C8AB 0.006(5) 0.024(6) 0.043(8) 0.005(6) 0.012(5) -0.003(5)
N5A 0.010(5) 0.035(6) 0.034(6) 0.010(5) 0.002(4) 0.003(4)
O2P 0.050(7) 0.044(6) 0.055(7) 0.005(5) 0.013(5) -0.004(5)
N8A 0.023(6) 0.026(6) 0.042(7) 0.003(5) 0.008(5) 0.003(5)
N1B 0.015(5) 0.028(6) 0.048(8) 0.000(5) 0.009(5) -0.002(4)
N5B 0.027(6) 0.013(5) 0.055(7) -0.016(5) 0.029(5) -0.011(4)
C1A 0.011(6) 0.054(9) 0.053(10) 0.01 0.017(6) 0.01
C61B 0.011(6) 0.029(7) 0.033(7) 0.002(6) 0.003(5) -0.001(5)
C71A 0.025(7) 0.046(9) 0.065(11) 0.014(8) 0.016(7) 0.008(7)
C2A 0.027(7) 0.048(8) 0.030(8) -0.008(7) 0.009(6) 0.003(7)
C71B 0.027(7) 0.025(7) 0.048(9) -0.009(6) 0.020(6) -0.007(6)
C4B 0.019(6) 0.015(6) 0.044(8) 0.008(5) 0.010(6) 0.004(5)
C6B 0.027(7) 0.017(6) 0.044(8) 0.000(6) 0.019(6) -0.005(5)
C62A 0.050(9) 0.027(7) 0.042(9) -0.002(6) 0.024(7) 0.009(6)
C7A 0.016(6) 0.025(7) 0.056(9) -0.008(6) 0.021(6) -0.004(5)
C4AA 0.033(8) 0.037(8) 0.037(8) 0.005(6) 0.014(6) 0.015(6)
C4A 0.012(6) 0.038(7) 0.030(7) -0.004(6) 0.008(5) -0.006(6)
C6A 0.022(6) 0.020(6) 0.030(7) 0.003(5) 0.000(5) 0.002(5)
C8AA 0.018(6) 0.034(7) 0.028(7) -0.006(6) 0.005(5) 0.011(5)
C2B 0.026(7) 0.013(6) 0.040(8) 0.001(5) 0.002(6) -0.004(5)
C62B 0.029(8) 0.057(10) 0.046(10) 0.010(8) 0.004(7) -0.001(7)
C1B 0.027(7) 0.036(8) 0.045(9) 0.01 0.018(6) 0.01
C3A 0.041(9) 0.056(10) 0.035(9) 0.008(7) 0.013(7) 0.007(7)
C3B 0.031(8) 0.056(10) 0.042(9) -0.016(7) 0.015(7) -0.003(7)
C7B 0.018(6) 0.021(6) 0.050(9) 0.024(6) 0.005(6) 0.005(5)
C4AB 0.030(8) 0.024(7) 0.049(9) 0.014(6) 0.020(7) 0.007(6)

loop_
_atom_type_symbol
_atom_type_description
_atom_type_scat_dispersion_real
_atom_type_scat_dispersion_imag
_atom_type_scat_source
C C 0.0033 0.0016 'International Tables Vol C Tables 4.2.6.8 and 6.1.1.4'
H H 0 0 'International Tables Vol C Tables 4.2.6.8 and 6.1.1.4'
N N 0.0061 0.0033 'International Tables Vol C Tables 4.2.6.8 and 6.1.1.4'
O O 0.0106 0.006 'International Tables Vol C Tables 4.2.6.8 and 6.1.1.4'
Cl Cl 0.1484 0.1585 'International Tables Vol C Tables 4.2.6.8 and 6.1.1.4'
Ag Ag -0.8971 1.1015 'International Tables Vol C Tables 4.2.6.8 and 6.1.1.4'

loop_
_exptl_crystal_face_index_h
_exptl_crystal_face_index_k
_exptl_crystal_face_index_l
_exptl_crystal_face_perp_dist
1 0 0 0.12
-1 0 0 0.17
0 1 0 0.16
0 -1 0 0.16
0 0 1 0.18
0 0 -1 0.2
-5 6 0 0.146
5 -6 0 0.136

loop_
_geom_angle_atom_site_label_1
_geom_angle_atom_site_label_2
_geom_angle_atom_site_label_3
_geom_angle
N61B Ag2 N61A 143.1(4)
N61B Ag2 O5P 124.3(4)
N61A Ag2 O5P 82.8(3)
N61B Ag2 O1P 99.6(3)
N61A Ag2 O1P 100.7(4)
O5P Ag2 O1P 97.5(3)
N61B Ag2 Ag1 72.7(3)
N61A Ag2 Ag1 71.0(3)
O5P Ag2 Ag1 141.2(2)
O1P Ag2 Ag1 114.8(2)
N5B Ag1 N5A 127.9(3)
N5B Ag1 O4A 115.2(4)
N5A Ag1 O4A 69.9(3)
N5B Ag1 O4B 70.7(4)
N5A Ag1 O4B 120.7(3)
O4A Ag1 O4B 162.6(3)
N5B Ag1 Ag2 67.9(2)
N5A Ag1 Ag2 60.0(2)
O4A Ag1 Ag2 91.6(2)
O4B Ag1 Ag2 105.6(2)
O8P Cl2 O6P 111.5(6)
O8P Cl2 O5P 109.4(6)
O6P Cl2 O5P 110.9(6)
O8P Cl2 O7P 109.4(6)
O6P Cl2 O7P 108.8(6)
O5P Cl2 O7P 106.7(5)
O3P Cl1 O4P 108.7(6)
O3P Cl1 O2P 109.6(7)
O4P Cl1 O2P 109.5(6)
O3P Cl1 O1P 110.2(6)
O4P Cl1 O1P 110.4(6)
O2P Cl1 O1P 108.4(6)
Cl1 O1P Ag2 132.2(6)
Cl2 O5P Ag2 111.8(5)
C4A O4A Ag1 112.8(8)
C4B O4B Ag1 111.5(8)
C4B N3B C2B 126.1(11)
C4B N3B C3B 119.1(10)
C2B N3B C3B 114.8(10)
N61A C61A C62A 124.7(12)
N61A C61A C6A 112.5(12)
C62A C61A C6A 122.5(12)
C8AB N8B C7B 117.8(11)
C61A N61A O61A 111.1(11)
C61A N61A Ag2 123.5(9)
O61A N61A Ag2 124.6(8)
C4A N3A C2A 126.4(12)
C4A N3A C3A 116.5(12)
C2A N3A C3A 117.1(11)
C2A N1A C8AA 122.5(11)
C2A N1A C1A 117.2(11)
C8AA N1A C1A 120.1(11)
C61B N61B O61B 111.7(11)
C61B N61B Ag2 122.9(8)
O61B N61B Ag2 124.5(8)
N8B C8AB N1B 117.9(11)
N8B C8AB C4AB 122.3(12)
N1B C8AB C4AB 119.8(13)
C6A N5A C4AA 118.3(11)
C6A N5A Ag1 125.6(8)
C4AA N5A Ag1 115.6(8)
C8AA N8A C7A 116.1(11)
C8AB N1B C2B 121.1(11)
C8AB N1B C1B 122.7(12)
C2B N1B C1B 116.1(11)
C6B N5B C4AB 115.4(11)
C6B N5B Ag1 126.5(8)
C4AB N5B Ag1 116.0(8)
N1A C1A H1A1 109.5
N1A C1A H1A2 109.5
H1A1 C1A H1A2 109.5
N1A C1A H1A3 109.5
H1A1 C1A H1A3 109.5
H1A2 C1A H1A3 109.5
N61B C61B C62B 126.2(11)
N61B C61B C6B 112.4(11)
C62B C61B C6B 121.5(11)
C7A C71A H71A 109.5
C7A C71A H71B 109.5
H71A C71A H71B 109.5
C7A C71A H71C 109.5
H71A C71A H71C 109.5
H71B C71A H71C 109.5
O2A C2A N1A 122.1(13)
O2A C2A N3A 121.7(13)
N1A C2A N3A 116.2(12)
C7B C71B H71D 109.5
C7B C71B H71E 109.5
H71D C71B H71E 109.5
C7B C71B H71F 109.5
H71D C71B H71F 109.5
H71E C71B H71F 109.5
O4B C4B N3B 123.6(12)
O4B C4B C4AB 122.7(12)
N3B C4B C4AB 113.7(11)
N5B C6B C7B 123.3(12)
N5B C6B C61B 115.4(11)
C7B C6B C61B 120.6(12)
C61A C62A H62A 109.5
C61A C62A H62B 109.5
H62A C62A H62B 109.5
C61A C62A H62C 109.5
H62A C62A H62C 109.5
H62B C62A H62C 109.5
N8A C7A C6A 122.2(13)
N8A C7A C71A 115.3(11)
C6A C7A C71A 122.4(12)
C8AA C4AA N5A 120.0(12)
C8AA C4AA C4A 124.2(13)
N5A C4AA C4A 115.8(12)
O4A C4A N3A 122.1(12)
O4A C4A C4AA 125.6(12)
N3A C4A C4AA 112.0(11)
N5A C6A C7A 119.8(11)
N5A C6A C61A 115.4(10)
C7A C6A C61A 124.8(11)
N8A C8AA C4AA 123.3(12)
N8A C8AA N1A 117.9(12)
C4AA C8AA N1A 118.7(12)
O2B C2B N3B 121.2(12)
O2B C2B N1B 120.9(12)
N3B C2B N1B 117.9(11)
C61B C62B H62D 109.5
C61B C62B H62E 109.5
H62D C62B H62E 109.5
C61B C62B H62F 109.5
H62D C62B H62F 109.5
H62E C62B H62F 109.5
N1B C1B H1B1 109.5
N1B C1B H1B2 109.5
H1B1 C1B H1B2 109.5
N1B C1B H1B3 109.5
H1B1 C1B H1B3 109.5
H1B2 C1B H1B3 109.5
N3A C3A H3A1 109.5
N3A C3A H3A2 109.5
H3A1 C3A H3A2 109.5
N3A C3A H3A3 109.5
H3A1 C3A H3A3 109.5
H3A2 C3A H3A3 109.5
N3B C3B H3B1 109.5
N3B C3B H3B2 109.5
H3B1 C3B H3B2 109.5
N3B C3B H3B3 109.5
H3B1 C3B H3B3 109.5
H3B2 C3B H3B3 109.5
N8B C7B C6B 119.8(13)
N8B C7B C71B 118.5(11)
C6B C7B C71B 121.5(12)
N5B C4AB C8AB 120.7(13)
N5B C4AB C4B 117.9(11)
C8AB C4AB C4B 121.3(13)

loop_
_geom_bond_atom_site_label_1
_geom_bond_atom_site_label_2
_geom_bond_distance
Ag2 N61B 2.243(12)
Ag2 N61A 2.275(11)
Ag2 O5P 2.528(9)
Ag2 O1P 2.538(9)
Ag2 Ag1 3.2161(14)
Ag1 N5B 2.262(10)
Ag1 N5A 2.331(10)
Ag1 O4A 2.439(9)
Ag1 O4B 2.487(9)
Cl2 O8P 1.402(9)
Cl2 O6P 1.407(9)
Cl2 O5P 1.432(9)
Cl2 O7P 1.438(9)
Cl1 O3P 1.413(9)
Cl1 O4P 1.413(10)
Cl1 O2P 1.424(11)
Cl1 O1P 1.440(10)
O2B C2B 1.223(14)
O4A C4A 1.186(14)
O4B C4B 1.217(14)
O61B N61B 1.398(13)
O61A N61A 1.404(13)
O2A C2A 1.224(16)
N3B C4B 1.351(15)
N3B C2B 1.352(15)
N3B C3B 1.446(16)
C61A N61A 1.295(16)
C61A C62A 1.446(18)
C61A C6A 1.498(17)
N8B C8AB 1.309(16)
N8B C7B 1.338(16)
N3A C4A 1.375(15)
N3A C2A 1.384(18)
N3A C3A 1.450(17)
N1A C2A 1.363(17)
N1A C8AA 1.371(15)
N1A C1A 1.458(17)
N61B C61B 1.271(16)
C8AB N1B 1.333(16)
C8AB C4AB 1.386(17)
N5A C6A 1.321(15)
N5A C4AA 1.352(17)
N8A C8AA 1.326(16)
N8A C7A 1.329(16)
N1B C2B 1.387(17)
N1B C1B 1.464(16)
N5B C6B 1.302(15)
N5B C4AB 1.376(18)
C1A H1A1 0.96
C1A H1A2 0.96
C1A H1A3 0.96
C61B C62B 1.462(18)
C61B C6B 1.507(17)
C71A C7A 1.50(2)
C71A H71A 0.96
C71A H71B 0.96
C71A H71C 0.96
C71B C7B 1.450(19)
C71B H71D 0.96
C71B H71E 0.96
C71B H71F 0.96
C4B C4AB 1.445(19)
C6B C7B 1.409(17)
C62A H62A 0.96
C62A H62B 0.96
C62A H62C 0.96
C7A C6A 1.377(16)
C4AA C8AA 1.337(19)
C4AA C4A 1.440(19)
C62B H62D 0.96
C62B H62E 0.96
C62B H62F 0.96
C1B H1B1 0.96
C1B H1B2 0.96
C1B H1B3 0.96
C3A H3A1 0.96
C3A H3A2 0.96
C3A H3A3 0.96
C3B H3B1 0.96
C3B H3B2 0.96
C3B H3B3 0.96

loop_
_geom_torsion_atom_site_label_1
_geom_torsion_atom_site_label_2
_geom_torsion_atom_site_label_3
_geom_torsion_atom_site_label_4
_geom_torsion
N61B Ag2 Ag1 N5B -69.2(4)
N61A Ag2 Ag1 N5B 104.8(4)
O5P Ag2 Ag1 N5B 54.5(5)
O1P Ag2 Ag1 N5B -161.9(4)
N61B Ag2 Ag1 N5A 113.1(4)
N61A Ag2 Ag1 N5A -73.0(4)
O5P Ag2 Ag1 N5A -123.3(5)
O1P Ag2 Ag1 N5A 20.3(4)
N61B Ag2 Ag1 O4A 47.5(3)
N61A Ag2 Ag1 O4A -138.6(4)
O5P Ag2 Ag1 O4A 171.2(4)
O1P Ag2 Ag1 O4A -45.3(3)
N61B Ag2 Ag1 O4B -130.2(4)
N61A Ag2 Ag1 O4B 43.8(3)
O5P Ag2 Ag1 O4B -6.5(4)
O1P Ag2 Ag1 O4B 137.1(3)
O3P Cl1 O1P Ag2 -136.1(7)
O4P Cl1 O1P Ag2 103.7(8)
O2P Cl1 O1P Ag2 -16.2(10)
N61B Ag2 O1P Cl1 31.4(8)
N61A Ag2 O1P Cl1 -179.5(8)
O5P Ag2 O1P Cl1 -95.4(8)
Ag1 Ag2 O1P Cl1 106.6(7)
O8P Cl2 O5P Ag2 162.2(5)
O6P Cl2 O5P Ag2 -74.5(6)
O7P Cl2 O5P Ag2 43.8(7)
N61B Ag2 O5P Cl2 60.5(7)
N61A Ag2 O5P Cl2 -92.5(6)
O1P Ag2 O5P Cl2 167.6(5)
Ag1 Ag2 O5P Cl2 -45.4(7)
N5B Ag1 O4A C4A 124.3(9)
N5A Ag1 O4A C4A 1.0(8)
O4B Ag1 O4A C4A -129.5(11)
Ag2 Ag1 O4A C4A 58.1(9)
N5B Ag1 O4B C4B -8.7(8)
N5A Ag1 O4B C4B 114.5(8)
O4A Ag1 O4B C4B -121.7(11)
Ag2 Ag1 O4B C4B 50.4(8)
C62A C61A N61A O61A 1.0(17)
C6A C61A N61A O61A 175.5(10)
C62A C61A N61A Ag2 -168.7(9)
C6A C61A N61A Ag2 5.8(15)
N61B Ag2 N61A C61A 75.0(12)
O5P Ag2 N61A C61A -143.7(10)
O1P Ag2 N61A C61A -47.4(10)
Ag1 Ag2 N61A C61A 65.3(10)
N61B Ag2 N61A O61A -93.2(10)
O5P Ag2 N61A O61A 48.0(9)
O1P Ag2 N61A O61A 144.4(9)
Ag1 Ag2 N61A O61A -102.9(9)
N61A Ag2 N61B C61B 51.2(13)
O5P Ag2 N61B C61B -80.0(11)
O1P Ag2 N61B C61B 173.9(10)
Ag1 Ag2 N61B C61B 60.8(10)
N61A Ag2 N61B O61B -116.5(9)
O5P Ag2 N61B O61B 112.3(9)
O1P Ag2 N61B O61B 6.2(10)
Ag1 Ag2 N61B O61B -106.9(9)
C7B N8B C8AB N1B 179.8(10)
C7B N8B C8AB C4AB 2.6(17)
N5B Ag1 N5A C6A 76.9(12)
O4A Ag1 N5A C6A -176.3(11)
O4B Ag1 N5A C6A -11.6(12)
Ag2 Ag1 N5A C6A 79.5(10)
N5B Ag1 N5A C4AA -111.1(9)
O4A Ag1 N5A C4AA -4.3(8)
O4B Ag1 N5A C4AA 160.4(8)
Ag2 Ag1 N5A C4AA -108.5(9)
N8B C8AB N1B C2B -174.6(11)
C4AB C8AB N1B C2B 2.8(17)
N8B C8AB N1B C1B 7.4(17)
C4AB C8AB N1B C1B -175.3(11)
N5A Ag1 N5B C6B 57.0(12)
O4A Ag1 N5B C6B -26.3(11)
O4B Ag1 N5B C6B 171.3(11)
Ag2 Ag1 N5B C6B 54.6(10)
N5A Ag1 N5B C4AB -105.7(8)
O4A Ag1 N5B C4AB 171.0(8)
O4B Ag1 N5B C4AB 8.7(8)
Ag2 Ag1 N5B C4AB -108.1(9)
O61B N61B C61B C62B 0.2(19)
Ag2 N61B C61B C62B -168.9(11)
O61B N61B C61B C6B 178.1(10)
Ag2 N61B C61B C6B 9.0(15)
C8AA N1A C2A O2A 174.4(12)
C1A N1A C2A O2A 0(2)
C8AA N1A C2A N3A -4.4(19)
C1A N1A C2A N3A -178.4(11)
C4A N3A C2A O2A -175.6(13)
C3A N3A C2A O2A 7(2)
C4A N3A C2A N1A 3.2(19)
C3A N3A C2A N1A -174.3(12)
Ag1 O4B C4B N3B -173.0(9)
Ag1 O4B C4B C4AB 7.8(14)
C2B N3B C4B O4B -177.0(12)
C3B N3B C4B O4B 3.1(19)
C2B N3B C4B C4AB 2.2(17)
C3B N3B C4B C4AB -177.6(11)
C4AB N5B C6B C7B -9.5(17)
Ag1 N5B C6B C7B -172.2(9)
C4AB N5B C6B C61B -180.0(10)
Ag1 N5B C6B C61B 17.3(16)
N61B C61B C6B N5B -77.4(14)
C62B C61B C6B N5B 100.6(15)
N61B C61B C6B C7B 111.8(13)
C62B C61B C6B C7B -70.2(17)
C8AA N8A C7A C6A 3.7(18)
C8AA N8A C7A C71A -178.5(12)
C6A N5A C4AA C8AA 0.8(19)
Ag1 N5A C4AA C8AA -171.8(9)
C6A N5A C4AA C4A 179.6(11)
Ag1 N5A C4AA C4A 7.0(15)
Ag1 O4A C4A N3A 175.3(9)
Ag1 O4A C4A C4AA 2.5(16)
C2A N3A C4A O4A -174.1(12)
C3A N3A C4A O4A 3.4(19)
C2A N3A C4A C4AA -0.4(18)
C3A N3A C4A C4AA 177.1(12)
C8AA C4AA C4A O4A 172.0(13)
N5A C4AA C4A O4A -7(2)
C8AA C4AA C4A N3A -1.4(19)
N5A C4AA C4A N3A 179.9(11)
C4AA N5A C6A C7A -2.5(18)
Ag1 N5A C6A C7A 169.3(8)
C4AA N5A C6A C61A 176.1(11)
Ag1 N5A C6A C61A -12.2(16)
N8A C7A C6A N5A 0.2(19)
C71A C7A C6A N5A -177.4(12)
N8A C7A C6A C61A -178.2(12)
C71A C7A C6A C61A 4(2)
N61A C61A C6A N5A -57.4(15)
C62A C61A C6A N5A 117.2(14)
N61A C61A C6A C7A 121.1(14)
C62A C61A C6A C7A -64.3(18)
C7A N8A C8AA C4AA -5.6(19)
C7A N8A C8AA N1A 179.0(11)
N5A C4AA C8AA N8A 3(2)
C4A C4AA C8AA N8A -175.2(12)
N5A C4AA C8AA N1A 178.9(12)
C4A C4AA C8AA N1A 0(2)
C2A N1A C8AA N8A 178.6(12)
C1A N1A C8AA N8A -7.7(18)
C2A N1A C8AA C4AA 2.9(19)
C1A N1A C8AA C4AA 176.7(12)
C4B N3B C2B O2B 179.4(11)
C3B N3B C2B O2B -0.8(17)
C4B N3B C2B N1B -0.4(18)
C3B N3B C2B N1B 179.4(11)
C8AB N1B C2B O2B 177.9(11)
C1B N1B C2B O2B -3.9(17)
C8AB N1B C2B N3B -2.3(17)
C1B N1B C2B N3B 175.9(11)
C8AB N8B C7B C6B -2.8(17)
C8AB N8B C7B C71B -177.0(11)
N5B C6B C7B N8B 6.7(18)
C61B C6B C7B N8B 176.8(11)
N5B C6B C7B C71B -179.2(12)
C61B C6B C7B C71B -9.2(18)
C6B N5B C4AB C8AB 9.0(17)
Ag1 N5B C4AB C8AB 173.6(9)
C6B N5B C4AB C4B -173.3(11)
Ag1 N5B C4AB C4B -8.7(14)
N8B C8AB C4AB N5B -5.9(18)
N1B C8AB C4AB N5B 176.9(11)
N8B C8AB C4AB C4B 176.5(11)
N1B C8AB C4AB C4B -0.7(18)
O4B C4B C4AB N5B -0.1(18)
N3B C4B C4AB N5B -179.4(10)
O4B C4B C4AB C8AB 177.6(12)
N3B C4B C4AB C8AB -1.7(17)
